data_7031053
loop_
_publ_author_name
'Sindlinger, Christian P.'
'Stasch, Andreas'

_publ_section_title
;
 Syntheses, structures and flexible coordination of sterically demanding
 di- and &quot;tri&quot;-lithiated methandiides.
;
_journal_issue 38
_journal_name_full 'Dalton transactions (Cambridge, England : 2003)'
_journal_page_first 14334
_journal_page_last 14345
_journal_paper_doi 10.1039/c4dt01185f
_journal_volume 43
_journal_year 2014
_chemical_formula_sum 'C122 H132 Li4 N4 P4'
_chemical_formula_weight 1805.96
_chemical_name_systematic
; 
 ? 
;
_space_group_IT_number 15
_symmetry_cell_setting monoclinic
_symmetry_space_group_name_Hall '-C 2yc'
_symmetry_space_group_name_H-M 'C 1 2/c 1'
_atom_sites_solution_hydrogens geom
_atom_sites_solution_primary direct
_atom_sites_solution_secondary difmap
_audit_creation_method SHELXL-97
_cell_angle_alpha 90.00
_cell_angle_beta 91.70(3)
_cell_angle_gamma 90.00
_cell_formula_units_Z 4
_cell_length_a 18.743(4)
_cell_length_b 34.226(7)
_cell_length_c 17.098(3)
_cell_measurement_reflns_used 46366
_cell_measurement_temperature 100(2)
_cell_measurement_theta_max 31.49
_cell_measurement_theta_min 1.19
_cell_volume 10964(4)
_computing_cell_refinement 'XDS (Kabsch, 1993)'
_computing_data_collection 'BluIce (McPhillips, 2002)'
_computing_data_reduction 'XDS (Kabsch, 1993)'
_computing_molecular_graphics 'X-Seed (Barbour, 1999)'
_computing_publication_material 'CIFTAB (Sheldrick, 1997)'
_computing_structure_refinement 'SHELXL-97 (Sheldrick, 1997)'
_computing_structure_solution 'SHELXS-97 (Sheldrick, 1990)'
_diffrn_ambient_temperature 100(2)
_diffrn_measured_fraction_theta_full 0.997
_diffrn_measured_fraction_theta_max 0.855
_diffrn_measurement_device_type 'ADSC quantum 210r'
_diffrn_measurement_method 'f\ scan'
_diffrn_radiation_monochromator 'Silicon Double Crystal'
_diffrn_radiation_source 'Australian Synchrotron'
_diffrn_radiation_type synchrotron
_diffrn_radiation_wavelength 0.71090
_diffrn_reflns_av_R_equivalents 0.0640
_diffrn_reflns_av_sigmaI/netI 0.0592
_diffrn_reflns_limit_h_max 24
_diffrn_reflns_limit_h_min -26
_diffrn_reflns_limit_k_max 49
_diffrn_reflns_limit_k_min -49
_diffrn_reflns_limit_l_max 23
_diffrn_reflns_limit_l_min -23
_diffrn_reflns_number 55786
_diffrn_reflns_theta_full 25.00
_diffrn_reflns_theta_max 31.49
_diffrn_reflns_theta_min 1.19
_exptl_absorpt_coefficient_mu 0.117
_exptl_absorpt_correction_T_max 0.9965
_exptl_absorpt_correction_T_min 0.9884
_exptl_absorpt_correction_type multi-scan
_exptl_absorpt_process_details 'SADABS (Sheldrick, 2008)'
_exptl_crystal_colour colourless
_exptl_crystal_density_diffrn 1.094
_exptl_crystal_density_method 'not measured'
_exptl_crystal_description block
_exptl_crystal_F_000 3856
_exptl_crystal_size_max 0.10
_exptl_crystal_size_mid 0.05
_exptl_crystal_size_min 0.03
_platon_squeeze_details
;
;
_refine_diff_density_max 0.572
_refine_diff_density_min -0.451
_refine_diff_density_rms 0.057
_refine_ls_extinction_coef 0.0063(3)
_refine_ls_extinction_expression Fc^*^=kFc[1+0.001xFc^2^\l^3^/sin(2\q)]^-1/4^
_refine_ls_extinction_method SHELXL
_refine_ls_goodness_of_fit_ref 1.051
_refine_ls_hydrogen_treatment constr
_refine_ls_matrix_type full
_refine_ls_number_parameters 595
_refine_ls_number_reflns 15595
_refine_ls_number_restraints 12
_refine_ls_restrained_S_all 1.053
_refine_ls_R_factor_all 0.0768
_refine_ls_R_factor_gt 0.0566
_refine_ls_shift/su_max 0.001
_refine_ls_shift/su_mean 0.000
_refine_ls_structure_factor_coef Fsqd
_refine_ls_weighting_details 'calc w=1/[\s^2^(Fo^2^)+(0.0851P)^2^+1.3581P] where P=(Fo^2^+2Fc^2^)/3'
_refine_ls_weighting_scheme calc
_refine_ls_wR_factor_gt 0.1466
_refine_ls_wR_factor_ref 0.1546
_reflns_number_gt 11270
_reflns_number_total 15595
_reflns_threshold_expression >2sigma(I)
_cod_data_source_file c4dt01185f2.cif
_cod_data_source_block compound2'
_cod_depositor_comments 'Adding full bibliography for 7031052--7031060.cif.'
_cod_original_sg_symbol_H-M 'C 2/c'
_cod_database_code 7031053

loop_
_symmetry_equiv_pos_as_xyz
'x, y, z'
'-x, y, -z+1/2'
'x+1/2, y+1/2, z'
'-x+1/2, y+1/2, -z+1/2'
'-x, -y, -z'
'x, -y, z-1/2'
'-x+1/2, -y+1/2, -z'
'x+1/2, -y+1/2, z-1/2'

loop_
_atom_site_label
_atom_site_type_symbol
_atom_site_fract_x
_atom_site_fract_y
_atom_site_fract_z
_atom_site_U_iso_or_equiv
_atom_site_adp_type
_atom_site_occupancy
_atom_site_symmetry_multiplicity
_atom_site_calc_flag
_atom_site_refinement_flags
_atom_site_disorder_group
P1 P 0.35681(2) 0.119446(11) 0.19914(2) 0.02808(10) Uani 1 1 d . .
N1 N 0.37222(7) 0.11074(4) 0.29331(7) 0.0331(3) Uani 1 1 d . .
C1 C 0.43439(9) 0.13453(6) 0.16159(9) 0.0447(4) Uani 1 1 d . .
Li1 Li 0.5428(3) 0.10876(15) 0.1240(4) 0.0386(12) Uani 0.50 1 d P -1
P2 P 0.44365(2) 0.166090(11) 0.08493(2) 0.02821(10) Uani 1 1 d . .
N2 N 0.52938(7) 0.16674(4) 0.07303(8) 0.0362(3) Uani 1 1 d . .
Li2 Li 0.5593(4) 0.16282(15) 0.1997(3) 0.0420(13) Uani 0.50 1 d P -1
C3 C 0.28897(10) 0.19081(4) 0.22000(10) 0.0384(4) Uani 1 1 d . .
H3 H 0.3276 0.1957 0.2559 0.046 Uiso 1 1 calc R .
Li3 Li 0.4880(6) 0.1041(4) 0.2627(8) 0.029(3) Uani 0.25 1 d PU -1
C4 C 0.23791(11) 0.21964(5) 0.20655(12) 0.0480(5) Uani 1 1 d . .
H4 H 0.2416 0.2439 0.2334 0.058 Uiso 1 1 calc R .
Li4 Li 0.4331(7) 0.1410(3) 0.3590(7) 0.037(2) Uani 0.25 1 d P -1
C5 C 0.18209(11) 0.21307(5) 0.15450(13) 0.0505(5) Uani 1 1 d . .
H5 H 0.1469 0.2327 0.1457 0.061 Uiso 1 1 calc R .
C6 C 0.17709(10) 0.17801(5) 0.11487(11) 0.0436(4) Uani 1 1 d . .
H6 H 0.1387 0.1737 0.0784 0.052 Uiso 1 1 calc R .
C7 C 0.22823(9) 0.14883(4) 0.12817(9) 0.0339(3) Uani 1 1 d . .
H7 H 0.2245 0.1248 0.1004 0.041 Uiso 1 1 calc R .
C8 C 0.31892(9) 0.07437(4) 0.15681(8) 0.0326(3) Uani 1 1 d . .
C9 C 0.25281(10) 0.05994(4) 0.17847(9) 0.0360(3) Uani 1 1 d . .
H9 H 0.2257 0.0739 0.2154 0.043 Uiso 1 1 calc R .
C10 C 0.22592(13) 0.02516(5) 0.14651(10) 0.0506(5) Uani 1 1 d . .
H10 H 0.1810 0.0154 0.1618 0.061 Uiso 1 1 calc R .
C11 C 0.26553(17) 0.00506(5) 0.09211(11) 0.0647(7) Uani 1 1 d . .
H11 H 0.2476 -0.0186 0.0703 0.078 Uiso 1 1 calc R .
C12 C 0.33060(16) 0.01915(6) 0.06956(11) 0.0604(6) Uani 1 1 d . .
H12 H 0.3570 0.0054 0.0317 0.073 Uiso 1 1 calc R .
C13 C 0.35747(12) 0.05332(5) 0.10213(9) 0.0454(4) Uani 1 1 d . .
H13 H 0.4028 0.0626 0.0871 0.054 Uiso 1 1 calc R .
C14 C 0.40925(8) 0.21581(5) 0.10417(8) 0.0329(3) Uani 1 1 d . .
C15 C 0.43771(10) 0.23553(7) 0.16969(11) 0.0517(5) Uani 1 1 d . .
H15 H 0.4742 0.2232 0.2006 0.062 Uiso 1 1 calc R .
C16 C 0.41477(11) 0.27209(7) 0.19088(12) 0.0567(6) Uani 1 1 d . .
H16 H 0.4348 0.2844 0.2363 0.068 Uiso 1 1 calc R .
C17 C 0.36274(10) 0.29101(6) 0.14638(11) 0.0439(4) Uani 1 1 d . .
H17 H 0.3473 0.3164 0.1604 0.053 Uiso 1 1 calc R .
C18 C 0.33339(9) 0.27255(5) 0.08111(9) 0.0365(3) Uani 1 1 d . .
H18 H 0.2976 0.2854 0.0500 0.044 Uiso 1 1 calc R .
C19 C 0.35607(8) 0.23521(4) 0.06068(8) 0.0324(3) Uani 1 1 d . .
H19 H 0.3348 0.2227 0.0162 0.039 Uiso 1 1 calc R .
C20 C 0.39678(8) 0.15783(4) -0.00979(8) 0.0303(3) Uani 1 1 d . .
C21 C 0.34524(9) 0.12918(5) -0.02178(9) 0.0369(3) Uani 1 1 d . .
H21 H 0.3351 0.1117 0.0196 0.044 Uiso 1 1 calc R .
C22 C 0.30793(10) 0.12540(5) -0.09340(10) 0.0423(4) Uani 1 1 d . .
H22 H 0.2732 0.1054 -0.1004 0.051 Uiso 1 1 calc R .
C23 C 0.32174(10) 0.15086(5) -0.15413(9) 0.0392(4) Uani 1 1 d . .
H23 H 0.2962 0.1485 -0.2027 0.047 Uiso 1 1 calc R .
C24 C 0.37307(9) 0.17977(5) -0.14360(8) 0.0359(3) Uani 1 1 d . .
H24 H 0.3828 0.1972 -0.1852 0.043 Uiso 1 1 calc R .
C25 C 0.41040(9) 0.18327(4) -0.07227(8) 0.0308(3) Uani 1 1 d . .
H25 H 0.4455 0.2031 -0.0657 0.037 Uiso 1 1 calc R .
C26 C 0.32440(9) 0.08505(5) 0.33422(8) 0.0338(3) Uani 1 1 d . .
C27 C 0.26383(9) 0.09943(5) 0.37255(8) 0.0366(3) Uani 1 1 d . .
C28 C 0.21809(9) 0.07286(6) 0.40816(9) 0.0409(4) Uani 1 1 d . .
H28 H 0.1771 0.0826 0.4332 0.049 Uiso 1 1 calc R .
C29 C 0.23039(10) 0.03325(6) 0.40810(10) 0.0438(4) Uani 1 1 d . .
H29 H 0.1975 0.0158 0.4307 0.053 Uiso 1 1 calc R .
C30 C 0.29133(10) 0.01949(5) 0.37468(10) 0.0424(4) Uani 1 1 d . .
H30 H 0.3012 -0.0077 0.3764 0.051 Uiso 1 1 calc R .
C31 C 0.33906(9) 0.04445(5) 0.33824(8) 0.0362(3) Uani 1 1 d . .
C32 C 0.24496(10) 0.14257(5) 0.37927(9) 0.0412(4) Uani 1 1 d . .
H32 H 0.2823 0.1580 0.3525 0.049 Uiso 1 1 calc R .
C33 C 0.24417(11) 0.15570(6) 0.46561(10) 0.0480(4) Uani 1 1 d . .
H33A H 0.2069 0.1414 0.4927 0.072 Uiso 1 1 calc R .
H33B H 0.2344 0.1838 0.4680 0.072 Uiso 1 1 calc R .
H33C H 0.2907 0.1503 0.4909 0.072 Uiso 1 1 calc R .
C34 C 0.17286(10) 0.15187(6) 0.33993(11) 0.0458(4) Uani 1 1 d . .
H34A H 0.1725 0.1428 0.2855 0.069 Uiso 1 1 calc R .
H34B H 0.1648 0.1801 0.3410 0.069 Uiso 1 1 calc R .
H34C H 0.1350 0.1386 0.3680 0.069 Uiso 1 1 calc R .
C35 C 0.40721(9) 0.02652(5) 0.30758(9) 0.0364(3) Uani 1 1 d . .
H35 H 0.4275 0.0452 0.2691 0.044 Uiso 1 1 calc R .
C36 C 0.46157(9) 0.02169(5) 0.37517(10) 0.0395(3) Uani 1 1 d . .
H36A H 0.4444 0.0020 0.4118 0.059 Uiso 1 1 calc R .
H36B H 0.4679 0.0467 0.4024 0.059 Uiso 1 1 calc R .
H36C H 0.5074 0.0132 0.3547 0.059 Uiso 1 1 calc R .
C37 C 0.39438(10) -0.01248(5) 0.26596(9) 0.0410(4) Uani 1 1 d . .
H37A H 0.4385 -0.0210 0.2416 0.061 Uiso 1 1 calc R .
H37B H 0.3566 -0.0094 0.2255 0.061 Uiso 1 1 calc R .
H37C H 0.3798 -0.0321 0.3040 0.061 Uiso 1 1 calc R .
C38 C 0.56469(8) 0.17905(4) 0.00464(10) 0.0354(3) Uani 1 1 d . .
C39 C 0.59819(9) 0.21625(4) 0.00205(12) 0.0411(4) Uani 1 1 d . .
C40 C 0.63597(10) 0.22671(5) -0.06371(13) 0.0482(4) Uani 1 1 d . .
H40 H 0.6578 0.2517 -0.0653 0.058 Uiso 1 1 calc R .
C41 C 0.64261(10) 0.20198(5) -0.12638(12) 0.0467(4) Uani 1 1 d . .
H41 H 0.6687 0.2098 -0.1705 0.056 Uiso 1 1 calc R .
C42 C 0.61053(10) 0.16517(5) -0.12434(11) 0.0408(4) Uani 1 1 d . .
H42 H 0.6146 0.1481 -0.1678 0.049 Uiso 1 1 calc R .
C43 C 0.57250(9) 0.15298(4) -0.05955(10) 0.0347(3) Uani 1 1 d . .
C44 C 0.59535(10) 0.24451(5) 0.07038(14) 0.0477(4) Uani 1 1 d . .
H44 H 0.5686 0.2314 0.1128 0.057 Uiso 1 1 calc R .
C45 C 0.67021(10) 0.25425(5) 0.10337(13) 0.0475(4) Uani 1 1 d . .
H45A H 0.6964 0.2690 0.0643 0.071 Uiso 1 1 calc R .
H45B H 0.6958 0.2300 0.1160 0.071 Uiso 1 1 calc R .
H45C H 0.6662 0.2700 0.1509 0.071 Uiso 1 1 calc R .
C46 C 0.55531(12) 0.28214(6) 0.04821(18) 0.0691(7) Uani 1 1 d . .
H46A H 0.5827 0.2968 0.0101 0.104 Uiso 1 1 calc R .
H46B H 0.5493 0.2981 0.0951 0.104 Uiso 1 1 calc R .
H46C H 0.5083 0.2755 0.0252 0.104 Uiso 1 1 calc R .
C47 C 0.54399(10) 0.11138(4) -0.05907(9) 0.0371(3) Uani 1 1 d . .
H47 H 0.5100 0.1092 -0.0153 0.044 Uiso 1 1 calc R .
C48 C 0.60433(11) 0.08229(5) -0.04351(10) 0.0442(4) Uani 1 1 d . .
H48A H 0.6379 0.0834 -0.0863 0.066 Uiso 1 1 calc R .
H48B H 0.5846 0.0559 -0.0402 0.066 Uiso 1 1 calc R .
H48C H 0.6293 0.0889 0.0059 0.066 Uiso 1 1 calc R .
C49 C 0.50359(11) 0.09964(5) -0.13537(11) 0.0473(4) Uani 1 1 d . .
H49A H 0.4658 0.1188 -0.1471 0.071 Uiso 1 1 calc R .
H49B H 0.4823 0.0737 -0.1290 0.071 Uiso 1 1 calc R .
H49C H 0.5369 0.0990 -0.1784 0.071 Uiso 1 1 calc R .
C50 C 0.15661(12) 0.13277(6) 0.67244(14) 0.0569(5) Uani 1 1 d D .
H50 H 0.1532 0.1549 0.6390 0.068 Uiso 1 1 calc R .
C51 C 0.21494(11) 0.10975(7) 0.67105(12) 0.0542(5) Uani 1 1 d D .
H51 H 0.2527 0.1161 0.6374 0.065 Uiso 1 1 calc R .
C52 C 0.22028(13) 0.07733(6) 0.71770(15) 0.0623(6) Uani 1 1 d D .
H52 H 0.2610 0.0608 0.7157 0.075 Uiso 1 1 calc R .
C53 C 0.16560(17) 0.06885(7) 0.76790(17) 0.0823(9) Uani 1 1 d D .
H53 H 0.1690 0.0467 0.8012 0.099 Uiso 1 1 calc R .
C54 C 0.10614(14) 0.09278(8) 0.76938(15) 0.0714(7) Uani 1 1 d D .
H54 H 0.0683 0.0871 0.8034 0.086 Uiso 1 1 calc R .
C55 C 0.10248(12) 0.12457(6) 0.72157(14) 0.0575(5) Uani 1 1 d D .
H55 H 0.0619 0.1412 0.7224 0.069 Uiso 1 1 calc R .
Li3A Li 0.4739(9) 0.1188(4) 0.2823(9) 0.045(3) Uani 0.25 1 d P -2
Li4A Li 0.3893(8) 0.1449(4) 0.3815(7) 0.043(3) Uani 0.25 1 d P -1
C2 C 0.28476(8) 0.15466(4) 0.18190(8) 0.0285(3) Uani 1 1 d . .

loop_
_atom_site_aniso_label
_atom_site_aniso_U_11
_atom_site_aniso_U_22
_atom_site_aniso_U_33
_atom_site_aniso_U_23
_atom_site_aniso_U_13
_atom_site_aniso_U_12
P1 0.0378(2) 0.02965(17) 0.01693(15) 0.00014(12) 0.00300(13) 0.00053(14)
N1 0.0424(7) 0.0375(6) 0.0195(5) 0.0028(5) 0.0023(5) -0.0071(5)
C1 0.0373(8) 0.0738(12) 0.0232(7) 0.0145(7) 0.0014(6) 0.0009(8)
Li1 0.049(3) 0.023(2) 0.043(3) 0.001(2) -0.003(2) 0.003(2)
P2 0.03235(19) 0.03397(19) 0.01847(16) -0.00236(13) 0.00356(12) -0.00032(14)
N2 0.0365(7) 0.0327(6) 0.0398(7) -0.0132(5) 0.0093(5) -0.0028(5)
Li2 0.069(4) 0.028(2) 0.028(2) -0.003(2) -0.004(2) 0.015(2)
C3 0.0482(9) 0.0296(7) 0.0382(8) -0.0095(6) 0.0175(7) -0.0058(6)
Li3 0.020(6) 0.035(5) 0.033(7) 0.009(4) -0.003(5) -0.003(4)
C4 0.0570(11) 0.0265(7) 0.0621(11) -0.0091(7) 0.0286(9) -0.0033(7)
Li4 0.044(7) 0.036(6) 0.032(5) -0.005(4) -0.004(5) -0.004(5)
C5 0.0556(11) 0.0283(7) 0.0690(13) 0.0082(8) 0.0241(10) 0.0090(7)
C6 0.0474(10) 0.0392(8) 0.0445(9) 0.0084(7) 0.0043(7) 0.0085(7)
C7 0.0423(8) 0.0298(7) 0.0298(7) 0.0013(5) 0.0030(6) 0.0025(6)
C8 0.0522(9) 0.0258(6) 0.0197(6) -0.0010(5) 0.0001(6) 0.0066(6)
C9 0.0584(10) 0.0264(6) 0.0229(6) -0.0005(5) -0.0028(6) -0.0045(6)
C10 0.0909(15) 0.0290(7) 0.0309(8) 0.0009(6) -0.0161(9) -0.0105(8)
C11 0.133(2) 0.0262(8) 0.0338(9) -0.0087(7) -0.0265(12) 0.0128(10)
C12 0.1108(19) 0.0407(9) 0.0291(8) -0.0097(7) -0.0115(10) 0.0326(11)
C13 0.0709(12) 0.0418(9) 0.0231(7) -0.0038(6) -0.0035(7) 0.0252(8)
C14 0.0340(7) 0.0425(8) 0.0224(6) -0.0075(6) 0.0018(5) 0.0038(6)
C15 0.0428(9) 0.0742(13) 0.0374(9) -0.0285(9) -0.0116(7) 0.0235(9)
C16 0.0463(10) 0.0757(14) 0.0475(10) -0.0388(10) -0.0115(8) 0.0201(9)
C17 0.0431(9) 0.0482(9) 0.0406(9) -0.0168(7) 0.0030(7) 0.0061(7)
C18 0.0417(8) 0.0391(8) 0.0288(7) -0.0022(6) 0.0017(6) 0.0030(7)
C19 0.0391(8) 0.0355(7) 0.0227(6) -0.0021(5) 0.0014(5) -0.0009(6)
C20 0.0410(8) 0.0308(6) 0.0192(6) 0.0003(5) 0.0033(5) -0.0049(6)
C21 0.0477(9) 0.0377(8) 0.0253(7) 0.0046(6) 0.0006(6) -0.0117(7)
C22 0.0543(10) 0.0432(9) 0.0291(7) 0.0005(6) -0.0047(7) -0.0154(8)
C23 0.0549(10) 0.0411(8) 0.0212(6) -0.0005(6) -0.0034(6) -0.0042(7)
C24 0.0543(9) 0.0335(7) 0.0201(6) 0.0019(5) 0.0038(6) 0.0003(7)
C25 0.0432(8) 0.0274(6) 0.0219(6) -0.0009(5) 0.0045(5) -0.0037(6)
C26 0.0437(8) 0.0426(8) 0.0151(6) 0.0033(5) 0.0012(5) -0.0072(6)
C27 0.0450(9) 0.0457(8) 0.0194(6) -0.0006(6) 0.0035(6) -0.0070(7)
C28 0.0437(9) 0.0561(10) 0.0232(7) 0.0013(6) 0.0052(6) -0.0054(8)
C29 0.0446(9) 0.0565(10) 0.0305(8) 0.0141(7) 0.0065(7) -0.0083(8)
C30 0.0486(9) 0.0470(9) 0.0317(8) 0.0161(7) 0.0049(7) -0.0015(8)
C31 0.0431(8) 0.0450(8) 0.0205(6) 0.0092(6) 0.0016(6) -0.0026(7)
C32 0.0497(9) 0.0497(9) 0.0245(7) -0.0076(6) 0.0089(6) -0.0048(8)
C33 0.0560(11) 0.0595(11) 0.0292(8) -0.0136(7) 0.0131(7) -0.0113(9)
C34 0.0497(10) 0.0504(10) 0.0378(9) -0.0043(7) 0.0087(7) -0.0004(8)
C35 0.0441(9) 0.0376(8) 0.0276(7) 0.0087(6) 0.0050(6) -0.0042(7)
C36 0.0424(9) 0.0403(8) 0.0359(8) -0.0042(6) 0.0013(6) -0.0002(7)
C37 0.0491(9) 0.0454(9) 0.0285(7) 0.0020(6) 0.0007(6) -0.0072(7)
C38 0.0346(8) 0.0245(6) 0.0478(9) -0.0062(6) 0.0122(6) 0.0006(6)
C39 0.0358(8) 0.0242(6) 0.0636(11) -0.0045(7) 0.0070(7) 0.0012(6)
C40 0.0423(9) 0.0280(7) 0.0745(13) 0.0100(8) 0.0049(9) -0.0043(7)
C41 0.0427(9) 0.0422(9) 0.0558(11) 0.0178(8) 0.0123(8) -0.0016(7)
C42 0.0447(9) 0.0368(8) 0.0418(9) 0.0049(7) 0.0136(7) 0.0049(7)
C43 0.0389(8) 0.0252(6) 0.0408(8) -0.0026(6) 0.0153(6) 0.0015(6)
C44 0.0396(9) 0.0240(7) 0.0798(14) -0.0134(8) 0.0051(9) -0.0037(6)
C45 0.0451(10) 0.0280(7) 0.0695(12) 0.0051(8) 0.0020(9) -0.0034(7)
C46 0.0538(12) 0.0322(9) 0.120(2) -0.0293(11) -0.0221(13) 0.0097(8)
C47 0.0530(9) 0.0262(7) 0.0327(7) -0.0056(5) 0.0151(7) -0.0002(6)
C48 0.0719(12) 0.0286(7) 0.0324(8) 0.0001(6) 0.0079(8) 0.0059(8)
C49 0.0682(12) 0.0301(8) 0.0434(9) -0.0080(7) 0.0002(8) 0.0015(8)
C50 0.0603(12) 0.0436(10) 0.0664(13) 0.0107(9) -0.0048(10) 0.0008(9)
C51 0.0477(10) 0.0669(13) 0.0481(11) -0.0045(9) 0.0039(8) -0.0050(9)
C52 0.0625(13) 0.0468(11) 0.0763(15) -0.0181(10) -0.0172(11) 0.0162(10)
C53 0.120(2) 0.0509(13) 0.0749(17) 0.0267(12) -0.0170(16) -0.0156(14)
C54 0.0690(15) 0.0863(18) 0.0599(14) 0.0030(12) 0.0169(11) -0.0149(14)
C55 0.0526(11) 0.0494(11) 0.0708(14) -0.0167(10) 0.0060(10) 0.0067(9)
Li3A 0.056(9) 0.040(7) 0.039(7) 0.000(6) 0.009(6) -0.007(6)
Li4A 0.058(8) 0.041(6) 0.031(6) -0.014(5) -0.005(5) 0.004(6)
C2 0.0408(8) 0.0221(6) 0.0230(6) 0.0002(5) 0.0089(5) -0.0028(5)

loop_
_atom_type_symbol
_atom_type_description
_atom_type_scat_dispersion_real
_atom_type_scat_dispersion_imag
_atom_type_scat_source
C C 0.0033 0.0016 'International Tables Vol C Tables 4.2.6.8 and 6.1.1.4'
H H 0.0000 0.0000 'International Tables Vol C Tables 4.2.6.8 and 6.1.1.4'
Li Li -0.0003 0.0001 'International Tables Vol C Tables 4.2.6.8 and 6.1.1.4'
N N 0.0061 0.0033 'International Tables Vol C Tables 4.2.6.8 and 6.1.1.4'
P P 0.1023 0.0942 'International Tables Vol C Tables 4.2.6.8 and 6.1.1.4'

loop_
_geom_angle_atom_site_label_1
_geom_angle_atom_site_label_2
_geom_angle_atom_site_label_3
_geom_angle
_geom_angle_site_symmetry_1
_geom_angle_site_symmetry_3
N1 P1 C1 107.33(8) . .
N1 P1 C2 112.50(7) . .
C1 P1 C2 112.19(8) . .
N1 P1 C8 106.64(7) . .
C1 P1 C8 115.74(9) . .
C2 P1 C8 102.42(7) . .
N1 P1 Li2 53.32(12) . 2_655
C1 P1 Li2 65.77(15) . 2_655
C2 P1 Li2 98.76(15) . 2_655
C8 P1 Li2 155.67(13) . 2_655
N1 P1 Li3 67.5(2) . 2_655
C1 P1 Li3 45.4(3) . 2_655
C2 P1 Li3 148.8(2) . 2_655
C8 P1 Li3 107.4(2) . 2_655
Li2 P1 Li3 54.9(3) 2_655 2_655
C26 N1 P1 119.08(10) . .
C26 N1 Li4 114.7(4) . .
P1 N1 Li4 124.4(4) . .
C26 N1 Li4A 94.6(5) . .
P1 N1 Li4A 132.3(4) . .
Li4 N1 Li4A 28.1(5) . .
C26 N1 Li3A 139.1(5) . .
P1 N1 Li3A 91.3(5) . .
Li4 N1 Li3A 53.2(6) . .
Li4A N1 Li3A 81.3(7) . .
C26 N1 Li1 97.04(18) . 2_655
P1 N1 Li1 140.24(19) . 2_655
Li4 N1 Li1 35.3(4) . 2_655
Li4A N1 Li1 52.2(4) . 2_655
Li3A N1 Li1 48.9(5) . 2_655
C26 N1 Li2 146.49(18) . 2_655
P1 N1 Li2 89.54(15) . 2_655
Li4 N1 Li2 34.9(4) . 2_655
Li4A N1 Li2 51.8(5) . 2_655
Li3A N1 Li2 46.8(5) . 2_655
Li1 N1 Li2 63.8(2) 2_655 2_655
C26 N1 Li3 131.5(3) . .
P1 N1 Li3 86.2(3) . .
Li4 N1 Li3 68.0(6) . .
Li4A N1 Li3 96.0(6) . .
Li3A N1 Li3 16.0(4) . .
Li1 N1 Li3 55.8(4) 2_655 .
Li2 N1 Li3 62.0(4) 2_655 .
P1 C1 P2 126.33(11) . .
P1 C1 Li3A 118.0(5) . 2_655
P2 C1 Li3A 115.4(5) . 2_655
P1 C1 Li3 101.2(3) . 2_655
P2 C1 Li3 132.4(3) . 2_655
Li3A C1 Li3 17.6(4) 2_655 2_655
P1 C1 Li3 86.3(3) . .
P2 C1 Li3 146.6(3) . .
Li3A C1 Li3 31.7(5) 2_655 .
Li3 C1 Li3 16.5(6) 2_655 .
P1 C1 Li3A 80.8(4) . .
P2 C1 Li3A 145.1(4) . .
Li3A C1 Li3A 40.8(8) 2_655 .
Li3 C1 Li3A 30.9(5) 2_655 .
Li3 C1 Li3A 17.1(4) . .
P1 C1 Li1 139.43(18) . .
P2 C1 Li1 85.31(15) . .
Li3A C1 Li1 44.8(4) 2_655 .
Li3 C1 Li1 53.8(3) 2_655 .
Li3 C1 Li1 70.1(3) . .
Li3A C1 Li1 84.0(5) . .
P1 C1 Li4 160.2(3) . 2_655
P2 C1 Li4 73.5(3) . 2_655
Li3A C1 Li4 42.5(5) 2_655 2_655
Li3 C1 Li4 59.0(4) 2_655 2_655
Li3 C1 Li4 74.2(4) . 2_655
Li3A C1 Li4 81.4(5) . 2_655
Li1 C1 Li4 28.9(3) . 2_655
P1 C1 Li2 77.31(16) . 2_655
P2 C1 Li2 117.89(16) . 2_655
Li3A C1 Li2 69.2(4) 2_655 2_655
Li3 C1 Li2 67.6(3) 2_655 2_655
Li3 C1 Li2 56.8(4) . 2_655
Li3A C1 Li2 39.8(4) . 2_655
Li1 C1 Li2 112.5(2) . 2_655
Li4 C1 Li2 94.4(3) 2_655 2_655
P1 C1 Li2 143.01(15) . .
P2 C1 Li2 81.12(14) . .
Li3A C1 Li2 39.8(5) 2_655 .
Li3 C1 Li2 56.6(4) 2_655 .
Li3 C1 Li2 66.3(3) . .
Li3A C1 Li2 65.6(4) . .
Li1 C1 Li2 54.69(18) . .
Li4 C1 Li2 28.4(3) 2_655 .
Li2 C1 Li2 67.1(2) 2_655 .
N1 Li1 N2 108.4(2) 2_655 .
N1 Li1 C1 116.9(3) 2_655 .
N2 Li1 C1 70.92(17) . .
N1 Li1 C26 32.29(10) 2_655 2_655
N2 Li1 C26 118.4(2) . 2_655
C1 Li1 C26 148.1(3) . 2_655
N2 P2 C1 103.14(8) . .
N2 P2 C20 109.85(7) . .
C1 P2 C20 121.35(8) . .
N2 P2 C14 111.11(7) . .
C1 P2 C14 113.59(9) . .
C20 P2 C14 97.92(7) . .
N2 P2 Li4 35.5(3) . 2_655
C1 P2 Li4 67.7(3) . 2_655
C20 P2 Li4 131.6(3) . 2_655
C14 P2 Li4 122.9(3) . 2_655
C38 N2 Li4 123.6(5) . 2_655
C38 N2 P2 126.28(13) . .
Li4 N2 P2 108.4(5) 2_655 .
C38 N2 Li4A 93.9(4) . 2_655
Li4 N2 Li4A 30.1(5) 2_655 2_655
P2 N2 Li4A 138.4(4) . 2_655
C38 N2 Li1 123.13(19) . .
Li4 N2 Li1 33.6(5) 2_655 .
P2 N2 Li1 92.34(17) . .
Li4A N2 Li1 51.6(4) 2_655 .
C38 N2 Li2 135.0(2) . .
Li4 N2 Li2 33.8(4) 2_655 .
P2 N2 Li2 95.66(19) . .
Li4A N2 Li2 52.1(5) 2_655 .
Li1 N2 Li2 62.2(2) . .
N1 Li2 N2 103.4(2) 2_655 .
N1 Li2 C1 68.40(16) 2_655 2_655
N2 Li2 C1 158.1(3) . 2_655
N1 Li2 C1 103.4(2) 2_655 .
N2 Li2 C1 65.14(17) . .
C1 Li2 C1 96.2(2) 2_655 .
N1 Li2 P1 37.13(9) 2_655 2_655
N2 Li2 P1 140.4(2) . 2_655
C1 Li2 P1 36.92(9) 2_655 2_655
C1 Li2 P1 116.9(2) . 2_655
C4 C3 C2 121.46(18) . .
C4 C3 H3 119.3 . .
C2 C3 H3 119.3 . .
C1 Li3 C1 120.8(5) 2_655 .
C1 Li3 N1 116.2(6) 2_655 .
C1 Li3 N1 73.7(4) . .
C1 Li3 P1 33.38(18) 2_655 2_655
C1 Li3 P1 119.7(4) . 2_655
N1 Li3 P1 149.5(6) . 2_655
C5 C4 C3 119.95(16) . .
C5 C4 H4 120.0 . .
C3 C4 H4 120.0 . .
N2 Li4 N1 167.7(9) 2_655 .
N2 Li4 C1 74.8(5) 2_655 2_655
N1 Li4 C1 116.6(6) . 2_655
N2 Li4 P2 36.1(3) 2_655 2_655
N1 Li4 P2 155.4(7) . 2_655
C1 Li4 P2 38.8(2) 2_655 2_655
N2 Li4 C38 26.4(3) 2_655 2_655
N1 Li4 C38 141.3(7) . 2_655
C1 Li4 C38 100.1(4) 2_655 2_655
P2 Li4 C38 62.0(2) 2_655 2_655
C4 C5 C6 120.04(17) . .
C4 C5 H5 120.0 . .
C6 C5 H5 120.0 . .
C5 C6 C7 120.33(19) . .
C5 C6 H6 119.8 . .
C7 C6 H6 119.8 . .
C2 C7 C6 120.54(15) . .
C2 C7 H7 119.7 . .
C6 C7 H7 119.7 . .
C9 C8 C13 118.42(16) . .
C9 C8 P1 121.93(11) . .
C13 C8 P1 119.64(14) . .
C8 C9 C10 120.73(17) . .
C8 C9 H9 119.6 . .
C10 C9 H9 119.6 . .
C11 C10 C9 119.3(2) . .
C11 C10 H10 120.3 . .
C9 C10 H10 120.3 . .
C12 C11 C10 120.61(18) . .
C12 C11 H11 119.7 . .
C10 C11 H11 119.7 . .
C11 C12 C13 119.88(19) . .
C11 C12 H12 120.1 . .
C13 C12 H12 120.1 . .
C12 C13 C8 121.0(2) . .
C12 C13 H13 119.5 . .
C8 C13 H13 119.5 . .
C19 C14 C15 116.53(15) . .
C19 C14 P2 126.15(11) . .
C15 C14 P2 117.29(13) . .
C16 C15 C14 122.33(17) . .
C16 C15 H15 118.8 . .
C14 C15 H15 118.8 . .
C15 C16 C17 120.20(16) . .
C15 C16 H16 119.9 . .
C17 C16 H16 119.9 . .
C16 C17 C18 119.23(17) . .
C16 C17 H17 120.4 . .
C18 C17 H17 120.4 . .
C17 C18 C19 120.27(16) . .
C17 C18 H18 119.9 . .
C19 C18 H18 119.9 . .
C14 C19 C18 121.43(14) . .
C14 C19 H19 119.3 . .
C18 C19 H19 119.3 . .
C21 C20 C25 117.78(13) . .
C21 C20 P2 123.40(11) . .
C25 C20 P2 118.70(11) . .
C20 C21 C22 121.53(14) . .
C20 C21 H21 119.2 . .
C22 C21 H21 119.2 . .
C23 C22 C21 119.89(15) . .
C23 C22 H22 120.1 . .
C21 C22 H22 120.1 . .
C22 C23 C24 119.69(15) . .
C22 C23 H23 120.2 . .
C24 C23 H23 120.2 . .
C23 C24 C25 120.20(14) . .
C23 C24 H24 119.9 . .
C25 C24 H24 119.9 . .
C24 C25 C20 120.91(14) . .
C24 C25 H25 119.5 . .
C20 C25 H25 119.5 . .
C27 C26 C31 118.37(14) . .
C27 C26 N1 121.88(15) . .
C31 C26 N1 119.73(14) . .
C27 C26 Li1 121.30(16) . 2_655
C31 C26 Li1 96.09(15) . 2_655
N1 C26 Li1 50.66(14) . 2_655
C28 C27 C26 119.01(16) . .
C28 C27 C32 116.73(15) . .
C26 C27 C32 124.25(14) . .
C29 C28 C27 122.33(16) . .
C29 C28 H28 118.8 . .
C27 C28 H28 118.8 . .
C28 C29 C30 118.63(16) . .
C28 C29 H29 120.7 . .
C30 C29 H29 120.7 . .
C29 C30 C31 121.78(17) . .
C29 C30 H30 119.1 . .
C31 C30 H30 119.1 . .
C30 C31 C26 119.68(16) . .
C30 C31 C35 117.49(15) . .
C26 C31 C35 122.77(14) . .
C27 C32 C34 111.94(15) . .
C27 C32 C33 111.29(15) . .
C34 C32 C33 109.13(15) . .
C27 C32 H32 108.1 . .
C34 C32 H32 108.1 . .
C33 C32 H32 108.1 . .
C32 C33 H33A 109.5 . .
C32 C33 H33B 109.5 . .
H33A C33 H33B 109.5 . .
C32 C33 H33C 109.5 . .
H33A C33 H33C 109.5 . .
H33B C33 H33C 109.5 . .
C32 C34 H34A 109.5 . .
C32 C34 H34B 109.5 . .
H34A C34 H34B 109.5 . .
C32 C34 H34C 109.5 . .
H34A C34 H34C 109.5 . .
H34B C34 H34C 109.5 . .
C31 C35 C36 109.31(13) . .
C31 C35 C37 112.94(14) . .
C36 C35 C37 110.49(14) . .
C31 C35 H35 108.0 . .
C36 C35 H35 108.0 . .
C37 C35 H35 108.0 . .
C35 C36 H36A 109.5 . .
C35 C36 H36B 109.5 . .
H36A C36 H36B 109.5 . .
C35 C36 H36C 109.5 . .
H36A C36 H36C 109.5 . .
H36B C36 H36C 109.5 . .
C35 C37 H37A 109.5 . .
C35 C37 H37B 109.5 . .
H37A C37 H37B 109.5 . .
C35 C37 H37C 109.5 . .
H37A C37 H37C 109.5 . .
H37B C37 H37C 109.5 . .
C39 C38 N2 120.48(14) . .
C39 C38 C43 118.78(15) . .
N2 C38 C43 120.50(13) . .
C39 C38 Li4A 108.2(3) . 2_655
N2 C38 Li4A 50.0(4) . 2_655
C43 C38 Li4A 106.0(3) . 2_655
C39 C38 Li4 117.9(3) . 2_655
N2 C38 Li4 30.0(3) . 2_655
C43 C38 Li4 111.6(3) . 2_655
Li4A C38 Li4 20.2(4) 2_655 2_655
C40 C39 C38 119.41(16) . .
C40 C39 C44 119.17(15) . .
C38 C39 C44 121.40(16) . .
C41 C40 C39 122.08(15) . .
C41 C40 H40 119.0 . .
C39 C40 H40 119.0 . .
C40 C41 C42 119.15(16) . .
C40 C41 H41 120.4 . .
C42 C41 H41 120.4 . .
C41 C42 C43 121.25(16) . .
C41 C42 H42 119.4 . .
C43 C42 H42 119.4 . .
C42 C43 C38 119.30(14) . .
C42 C43 C47 118.09(14) . .
C38 C43 C47 122.54(13) . .
C39 C44 C46 111.90(19) . .
C39 C44 C45 111.65(15) . .
C46 C44 C45 110.13(14) . .
C39 C44 H44 107.7 . .
C46 C44 H44 107.7 . .
C45 C44 H44 107.7 . .
C44 C45 H45A 109.5 . .
C44 C45 H45B 109.5 . .
H45A C45 H45B 109.5 . .
C44 C45 H45C 109.5 . .
H45A C45 H45C 109.5 . .
H45B C45 H45C 109.5 . .
C44 C46 H46A 109.5 . .
C44 C46 H46B 109.5 . .
H46A C46 H46B 109.5 . .
C44 C46 H46C 109.5 . .
H46A C46 H46C 109.5 . .
H46B C46 H46C 109.5 . .
C43 C47 C48 110.70(15) . .
C43 C47 C49 113.78(14) . .
C48 C47 C49 108.70(13) . .
C43 C47 H47 107.8 . .
C48 C47 H47 107.8 . .
C49 C47 H47 107.8 . .
C47 C48 H48A 109.5 . .
C47 C48 H48B 109.5 . .
H48A C48 H48B 109.5 . .
C47 C48 H48C 109.5 . .
H48A C48 H48C 109.5 . .
H48B C48 H48C 109.5 . .
C47 C49 H49A 109.5 . .
C47 C49 H49B 109.5 . .
H49A C49 H49B 109.5 . .
C47 C49 H49C 109.5 . .
H49A C49 H49C 109.5 . .
H49B C49 H49C 109.5 . .
C51 C50 C55 120.6(2) . .
C51 C50 H50 119.7 . .
C55 C50 H50 119.7 . .
C50 C51 C52 120.6(2) . .
C50 C51 H51 119.7 . .
C52 C51 H51 119.7 . .
C51 C52 C53 119.2(2) . .
C51 C52 H52 120.4 . .
C53 C52 H52 120.4 . .
C54 C53 C52 119.9(2) . .
C54 C53 H53 120.1 . .
C52 C53 H53 120.1 . .
C55 C54 C53 119.2(2) . .
C55 C54 H54 120.4 . .
C53 C54 H54 120.4 . .
C54 C55 C50 120.6(2) . .
C54 C55 H55 119.7 . .
C50 C55 H55 119.7 . .
N1 Li3A C1 144.8(8) . 2_655
N1 Li3A C1 79.9(6) . .
C1 Li3A C1 129.0(7) 2_655 .
N2 Li4A N1 133.7(9) 2_655 .
N2 Li4A C38 36.1(2) 2_655 2_655
N1 Li4A C38 166.9(8) . 2_655
C7 C2 C3 117.65(15) . .
C7 C2 P1 123.69(11) . .
C3 C2 P1 118.47(13) . .

loop_
_geom_bond_atom_site_label_1
_geom_bond_atom_site_label_2
_geom_bond_distance
_geom_bond_site_symmetry_2
P1 N1 1.6544(13) .
P1 C1 1.6877(18) .
P1 C2 1.8276(16) .
P1 C8 1.8379(16) .
P1 Li2 2.741(6) 2_655
P1 Li3 3.009(13) 2_655
N1 C26 1.4501(19) .
N1 Li4 1.888(11) .
N1 Li4A 1.927(11) .
N1 Li3A 1.940(16) .
N1 Li1 2.099(6) 2_655
N1 Li2 2.198(5) 2_655
N1 Li3 2.259(11) .
C1 P2 1.7112(17) .
C1 Li3A 2.017(16) 2_655
C1 Li3 2.184(14) 2_655
C1 Li3 2.232(13) .
C1 Li3A 2.237(16) .
C1 Li1 2.324(6) .
C1 Li4 2.528(14) 2_655
C1 Li2 2.562(6) 2_655
C1 Li2 2.598(7) .
Li1 N1 2.099(6) 2_655
Li1 N2 2.179(5) .
Li1 C26 2.694(6) 2_655
P2 N2 1.6259(14) .
P2 C20 1.8412(16) .
P2 C14 1.8525(16) .
P2 Li4 2.619(12) 2_655
N2 C38 1.424(2) .
N2 Li4 1.603(11) 2_655
N2 Li4A 1.849(14) 2_655
N2 Li2 2.224(6) .
Li2 N1 2.198(5) 2_655
Li2 C1 2.562(6) 2_655
Li2 P1 2.741(6) 2_655
C3 C4 1.389(3) .
C3 C2 1.399(2) .
C3 H3 0.9500 .
Li3 C1 2.184(14) 2_655
Li3 P1 3.009(13) 2_655
C4 C5 1.372(3) .
C4 H4 0.9500 .
Li4 N2 1.603(11) 2_655
Li4 C1 2.528(14) 2_655
Li4 P2 2.619(12) 2_655
Li4 C38 2.670(12) 2_655
C5 C6 1.380(3) .
C5 H5 0.9500 .
C6 C7 1.398(2) .
C6 H6 0.9500 .
C7 C2 1.396(2) .
C7 H7 0.9500 .
C8 C9 1.394(2) .
C8 C13 1.398(2) .
C9 C10 1.398(2) .
C9 H9 0.9500 .
C10 C11 1.389(3) .
C10 H10 0.9500 .
C11 C12 1.377(4) .
C11 H11 0.9500 .
C12 C13 1.384(3) .
C12 H12 0.9500 .
C13 H13 0.9500 .
C14 C19 1.394(2) .
C14 C15 1.400(2) .
C15 C16 1.375(3) .
C15 H15 0.9500 .
C16 C17 1.380(3) .
C16 H16 0.9500 .
C17 C18 1.382(2) .
C17 H17 0.9500 .
C18 C19 1.395(2) .
C18 H18 0.9500 .
C19 H19 0.9500 .
C20 C21 1.388(2) .
C20 C25 1.4074(19) .
C21 C22 1.398(2) .
C21 H21 0.9500 .
C22 C23 1.386(2) .
C22 H22 0.9500 .
C23 C24 1.388(2) .
C23 H23 0.9500 .
C24 C25 1.393(2) .
C24 H24 0.9500 .
C25 H25 0.9500 .
C26 C27 1.416(2) .
C26 C31 1.418(2) .
C26 Li1 2.694(6) 2_655
C27 C28 1.401(2) .
C27 C32 1.524(3) .
C28 C29 1.375(3) .
C28 H28 0.9500 .
C29 C30 1.375(3) .
C29 H29 0.9500 .
C30 C31 1.397(2) .
C30 H30 0.9500 .
C31 C35 1.524(2) .
C32 C34 1.525(3) .
C32 C33 1.544(2) .
C32 H32 1.0000 .
C33 H33A 0.9800 .
C33 H33B 0.9800 .
C33 H33C 0.9800 .
C34 H34A 0.9800 .
C34 H34B 0.9800 .
C34 H34C 0.9800 .
C35 C36 1.527(2) .
C35 C37 1.528(2) .
C35 H35 1.0000 .
C36 H36A 0.9800 .
C36 H36B 0.9800 .
C36 H36C 0.9800 .
C37 H37A 0.9800 .
C37 H37B 0.9800 .
C37 H37C 0.9800 .
C38 C39 1.421(2) .
C38 C43 1.425(2) .
C38 Li4A 2.409(11) 2_655
C38 Li4 2.670(12) 2_655
C39 C40 1.393(3) .
C39 C44 1.519(3) .
C40 C41 1.374(3) .
C40 H40 0.9500 .
C41 C42 1.397(2) .
C41 H41 0.9500 .
C42 C43 1.399(2) .
C42 H42 0.9500 .
C43 C47 1.521(2) .
C44 C46 1.533(3) .
C44 C45 1.533(3) .
C44 H44 1.0000 .
C45 H45A 0.9800 .
C45 H45B 0.9800 .
C45 H45C 0.9800 .
C46 H46A 0.9800 .
C46 H46B 0.9800 .
C46 H46C 0.9800 .
C47 C48 1.524(2) .
C47 C49 1.542(3) .
C47 H47 1.0000 .
C48 H48A 0.9800 .
C48 H48B 0.9800 .
C48 H48C 0.9800 .
C49 H49A 0.9800 .
C49 H49B 0.9800 .
C49 H49C 0.9800 .
C50 C51 1.348(3) .
C50 C55 1.365(3) .
C50 H50 0.9500 .
C51 C52 1.368(3) .
C51 H51 0.9500 .
C52 C53 1.387(4) .
C52 H52 0.9500 .
C53 C54 1.384(4) .
C53 H53 0.9500 .
C54 C55 1.362(3) .
C54 H54 0.9500 .
C55 H55 0.9500 .
Li3A C1 2.017(16) 2_655
Li4A N2 1.849(14) 2_655
Li4A C38 2.409(11) 2_655

loop_
_platon_squeeze_void_nr
_platon_squeeze_void_average_x
_platon_squeeze_void_average_y
_platon_squeeze_void_average_z
_platon_squeeze_void_volume
_platon_squeeze_void_count_electrons
1 0.000 0.000 -0.018 1210.4 180.9
2 0.500 0.500 -0.083 1210.2 180.9
